data_1575508
loop_
_publ_author_name
'Arnaut, Pierre'
'Pozsoni, Nestor Bracho'
'Bondar, Denys'
'Lippmann, Petra'
'Boschuk, Susanne'
'Semenyuta, Ivan'
'Bhandary, Subhrajyoti'
'Van Hecke, Kristof'
'Karpichev, Yevgen'
'Cavarzerani, Enrico'
'Canzonieri, Vincenzo'
'Rizzolio, Flavio'
'Scattolin, Thomas'
'Vougioukalakis, Georgios C.'
'Ott, Ingo'
'Tzouras, Nikolaos V.'
'Nolan, Steven P.'

_publ_section_title
;
 A new generation of N-heterocyclic carbene (NHC) gold-selenolato
 complexes as potent anticancer agents: distinct synthetic routes and
 evaluation in 2D and 3D cancer models.
;
_journal_issue 37
_journal_name_full 'Chemical science'
_journal_page_first 17221
_journal_page_last 17231
_journal_paper_doi 10.1039/d5sc04490a
_journal_volume 16
_journal_year 2025
_chemical_absolute_configuration syn
_chemical_formula_moiety 'C33 H43 Au N2 Se'
_chemical_formula_sum 'C33 H43 Au N2 Se'
_chemical_formula_weight 743.62
_space_group_crystal_system orthorhombic
_space_group_IT_number 33
_space_group_name_Hall 'P 2c -2n'
_space_group_name_H-M_alt 'P n a 21'
_atom_sites_solution_hydrogens geom
_atom_sites_solution_primary dual
_audit_creation_date 2023-04-14
_audit_creation_method
;
Olex2 1.5
(compiled 2023.02.24 svn.rf166f9f3 for OlexSys, GUI svn.r6725)
;
_audit_update_record
;
2024-08-27 deposited with the CCDC.	2025-08-04 downloaded from the CCDC.
;
_cell_angle_alpha 90
_cell_angle_beta 90
_cell_angle_gamma 90
_cell_formula_units_Z 4
_cell_length_a 16.7867(2)
_cell_length_b 12.45932(18)
_cell_length_c 14.6750(3)
_cell_measurement_reflns_used 10858
_cell_measurement_temperature 100(2)
_cell_measurement_theta_max 73.9500
_cell_measurement_theta_min 4.3930
_cell_volume 3069.29(9)
_computing_cell_refinement 'CrysAlisPro 1.171.43.61a (Rigaku OD, 2023)'
_computing_data_collection 'CrysAlisPro system (CCD 42.72a (release 07-10-2022))'
_computing_data_reduction 'CrysAlisPro 1.171.43.61a (Rigaku OD, 2023)'
_computing_molecular_graphics 'Olex2 1.5 (Dolomanov et al., 2009)'
_computing_publication_material 'Olex2 1.5 (Dolomanov et al., 2009)'
_computing_structure_refinement 'SHELXL 2018/3 (Sheldrick, 2015)'
_computing_structure_solution 'SHELXT  (Sheldrick, 2015)'
_diffrn_ambient_temperature 100(2)
_diffrn_detector 'CCD plate'
_diffrn_detector_area_resol_mean 10.4839
_diffrn_detector_type Atlas
_diffrn_measured_fraction_theta_full 1.000
_diffrn_measured_fraction_theta_max 0.990
_diffrn_measurement_details
;
List of Runs (angles in degrees, time in seconds):

  # Type    Start    End  Width  t~exp~   \w     \q     \k     \f   Frames
#--------------------------------------------------------------------------
  1  \w   -116.00 -17.00   1.00    1.00    --  -41.28 -38.00-120.00   99
  2  \w    -87.00  -6.00   1.00    1.00    --  -41.28 125.00  60.00   81
  3  \w   -116.00 -17.00   1.00    1.00    --  -41.28 -38.00 -30.00   99
  4  \w     54.00 178.00   1.00    1.00    --  106.28  15.00-180.00  124
  5  \w    103.00 178.00   1.00    1.00    --  106.28  77.00-150.00   75
  6  \w     33.00 132.00   1.00    1.00    --  106.28 -45.00 -90.00   99
  7  \w     77.00 178.00   1.00    1.00    --  106.28  61.00 -90.00  101
  8  \w     24.00 106.00   1.00    1.00    --  106.28 -94.00 -30.00   82
  9  \w     24.00 106.00   1.00    1.00    --  106.28 -94.00  60.00   82
 10  \w   -114.00 -13.00   1.00    1.00    --  -41.28 -57.00-180.00  101
 11  \w    -87.00  -6.00   1.00    1.00    --  -41.28 125.00-150.00   81
 12  \w   -114.00 -13.00   1.00    1.00    --  -41.28 -57.00  90.00  101
 13  \w     78.00 178.00   1.00    1.00    --  106.28  30.00   0.00  100
 14  \w     77.00 178.00   1.00    1.00    --  106.28  61.00  60.00  101
 15  \w     24.00 106.00   1.00    1.00    --  106.28 -94.00-180.00   82
 16  \w     77.00 167.00   1.00    1.00    --  106.28  61.00-150.00   90
 17  \w     30.00 135.00   1.00    1.00    --  106.28 -30.00 120.00  105
;
_diffrn_measurement_device 'four-circle diffractometer'
_diffrn_measurement_device_type 'SuperNova, Dual, Cu at home/near, Atlas'
_diffrn_measurement_method '\w scans'
_diffrn_orient_matrix_type 'CrysAlisPro convention (1999,Acta A55,543-557)'
_diffrn_orient_matrix_UB_11 0.0407806000
_diffrn_orient_matrix_UB_12 0.1049662000
_diffrn_orient_matrix_UB_13 -0.0300484000
_diffrn_orient_matrix_UB_21 0.0788001000
_diffrn_orient_matrix_UB_22 -0.0384538000
_diffrn_orient_matrix_UB_23 0.0428895000
_diffrn_orient_matrix_UB_31 0.0236530000
_diffrn_orient_matrix_UB_32 -0.0528313000
_diffrn_orient_matrix_UB_33 -0.0909176000
_diffrn_radiation_monochromator mirror
_diffrn_radiation_probe x-ray
_diffrn_radiation_type 'Cu K\a'
_diffrn_radiation_wavelength 1.54184
_diffrn_reflns_av_R_equivalents 0.1198
_diffrn_reflns_av_unetI/netI 0.0699
_diffrn_reflns_Laue_measured_fraction_full 1.000
_diffrn_reflns_Laue_measured_fraction_max 0.990
_diffrn_reflns_limit_h_max 20
_diffrn_reflns_limit_h_min -20
_diffrn_reflns_limit_k_max 15
_diffrn_reflns_limit_k_min -15
_diffrn_reflns_limit_l_max 16
_diffrn_reflns_limit_l_min -18
_diffrn_reflns_number 28558
_diffrn_reflns_point_group_measured_fraction_full 0.968
_diffrn_reflns_point_group_measured_fraction_max 0.952
_diffrn_reflns_theta_full 67.684
_diffrn_reflns_theta_max 74.057
_diffrn_reflns_theta_min 4.419
_diffrn_source 'micro-focus sealed X-ray tube'
_diffrn_source_type 'SuperNova (Cu) X-ray Source'
_exptl_absorpt_coefficient_mu 10.522
_exptl_absorpt_correction_T_max 1.000
_exptl_absorpt_correction_T_min 0.488
_exptl_absorpt_correction_type gaussian
_exptl_absorpt_process_details
;
CrysAlisPro 1.171.43.61a (Rigaku Oxford Diffraction, 2023)
Numerical absorption correction based on gaussian integration over
a multifaceted crystal model
Empirical absorption correction using spherical harmonics,
implemented in SCALE3 ABSPACK scaling algorithm.
;
_exptl_crystal_colour colourless
_exptl_crystal_colour_primary colourless
_exptl_crystal_density_diffrn 1.609
_exptl_crystal_description needle
_exptl_crystal_F_000 1472
_exptl_crystal_size_max 0.397
_exptl_crystal_size_mid 0.097
_exptl_crystal_size_min 0.097
_refine_diff_density_max 1.356
_refine_diff_density_min -1.588
_refine_diff_density_rms 0.148
_refine_ls_abs_structure_details
;
 Flack x determined using 1937 quotients [(I+)-(I-)]/[(I+)+(I-)]
 (Parsons, Flack and Wagner, Acta Cryst. B69 (2013) 249-259).
;
_refine_ls_abs_structure_Flack -0.031(14)
_refine_ls_extinction_method none
_refine_ls_goodness_of_fit_ref 1.036
_refine_ls_hydrogen_treatment constr
_refine_ls_matrix_type full
_refine_ls_number_parameters 342
_refine_ls_number_reflns 5927
_refine_ls_number_restraints 31
_refine_ls_restrained_S_all 1.034
_refine_ls_R_factor_all 0.0639
_refine_ls_R_factor_gt 0.0502
_refine_ls_shift/su_max 0.000
_refine_ls_shift/su_mean 0.000
_refine_ls_structure_factor_coef Fsqd
_refine_ls_weighting_details 'w=1/[\s^2^(Fo^2^)+(0.0621P)^2^+6.3460P] where P=(Fo^2^+2Fc^2^)/3'
_refine_ls_weighting_scheme calc
_refine_ls_wR_factor_gt 0.1156
_refine_ls_wR_factor_ref 0.1244
_reflns_Friedel_coverage 0.847
_reflns_Friedel_fraction_full 0.933
_reflns_Friedel_fraction_max 0.910
_reflns_number_gt 4993
_reflns_number_total 5927
_reflns_threshold_expression 'I > 2\s(I)'
_cod_data_source_file d5sc04490a2.cif
_cod_data_source_block db008-cdcl3-hex
_cod_depositor_comments 'Adding full bibliography for 1575505--1575508.cif.'
_cod_database_code 1575508
_shelx_shelxl_version_number 2018/3
_chemical_oxdiff_formula 'C75 N2 Au1 Se1'
_shelx_space_group_comment
;
The symmetry employed for this shelxl refinement is uniquely defined
by the following loop, which should always be used as a source of
symmetry information in preference to the above space-group names.
They are only intended as comments.
;
_olex2_refinement_description
;
1. Fixed Uiso
 At 1.2 times of:
  All C(H) groups, All C(H,H) groups
 At 1.5 times of:
  All C(H,H,H) groups
2. Uiso/Uaniso restraints and constraints
C1 \\sim N3 \\sim C2 \\sim C3 \\sim N2: within 2A with sigma of 0.01 and sigma
for terminal atoms of 0.02 within 2A
3.a Ternary CH refined with riding coordinates:
 C22(H22), C10(H10), C25(H25), C13(H13)
3.b Secondary CH2 refined with riding coordinates:
 C3(H3A,H3B), C2(H2A,H2B)
3.c Aromatic/amide H refined with riding coordinates:
 C29(H29), C7(H7), C33(H33), C30(H30), C19(H19), C31(H31), C6(H6), C8(H8),
 C18(H18), C20(H20), C32(H32)
3.d Idealised Me refined as rotating group:
 C14(H14A,H14B,H14C), C24(H24A,H24B,H24C), C26(H26A,H26B,H26C), C27(H27A,H27B,
 H27C), C23(H23A,H23B,H23C), C11(H11A,H11B,H11C), C15(H15A,H15B,H15C), C12(H12A,
 H12B,H12C)
;
_olex2_date_sample_data_collection 2023-04-12
_olex2_submission_special_instructions 'No special instructions were received'
_oxdiff_exptl_absorpt_empirical_details
;
Empirical correction (ABSPACK) includes:
- Absorption correction using spherical harmonics
- Frame scaling
;
_oxdiff_exptl_absorpt_empirical_full_max 3.457
_oxdiff_exptl_absorpt_empirical_full_min 0.355

loop_
_space_group_symop_operation_xyz
'x, y, z'
'-x, -y, z+1/2'
'x+1/2, -y+1/2, z'
'-x+1/2, y+1/2, z+1/2'

loop_
_atom_site_label
_atom_site_type_symbol
_atom_site_fract_x
_atom_site_fract_y
_atom_site_fract_z
_atom_site_U_iso_or_equiv
_atom_site_adp_type
_atom_site_occupancy
_atom_site_site_symmetry_order
_atom_site_calc_flag
_atom_site_refinement_flags_posn
_atom_site_refinement_flags_adp
_atom_site_refinement_flags_occupancy
_atom_site_disorder_assembly
_atom_site_disorder_group
Au1 Au 0.61051(3) 0.56194(3) 0.57694(6) 0.02449(16) Uani 1 1 d . . . . .
Se1 Se 0.66997(9) 0.53717(12) 0.72408(12) 0.0296(3) Uani 1 1 d . . . . .
N2 N 0.4920(6) 0.6375(8) 0.4408(8) 0.024(2) Uani 1 1 d . U . . .
C29 C 0.7830(10) 0.4186(11) 0.6090(11) 0.032(4) Uani 1 1 d . . . . .
H29 H 0.744434 0.423766 0.561872 0.039 Uiso 1 1 calc R U . . .
C7 C 0.7814(9) 0.3486(11) 0.3289(12) 0.033(4) Uani 1 1 d . . . . .
H7 H 0.824692 0.300521 0.320320 0.040 Uiso 1 1 calc R U . . .
C14 C 0.8015(9) 0.6756(11) 0.2383(12) 0.036(4) Uani 1 1 d . . . . .
H14A H 0.805997 0.753600 0.231094 0.054 Uiso 1 1 calc R U . . .
H14B H 0.784734 0.643522 0.180436 0.054 Uiso 1 1 calc R U . . .
H14C H 0.853276 0.646056 0.256201 0.054 Uiso 1 1 calc R U . . .
C22 C 0.5307(9) 0.8505(12) 0.5168(12) 0.036(4) Uani 1 1 d . . . . .
H22 H 0.561923 0.806735 0.472170 0.043 Uiso 1 1 calc R U . . .
C3 C 0.4751(8) 0.6570(11) 0.3443(10) 0.025(3) Uani 1 1 d . U . . .
H3A H 0.484542 0.732937 0.327720 0.030 Uiso 1 1 calc R U . . .
H3B H 0.419656 0.637278 0.328709 0.030 Uiso 1 1 calc R U . . .
C4 C 0.6574(8) 0.4863(11) 0.3599(11) 0.027(3) Uani 1 1 d . . . . .
C10 C 0.5662(9) 0.3295(12) 0.4084(13) 0.038(4) Uani 1 1 d . . . . .
H10 H 0.529013 0.390526 0.420963 0.046 Uiso 1 1 calc R U . . .
C25 C 0.3598(9) 0.5110(12) 0.5012(12) 0.034(4) Uani 1 1 d . . . . .
H25 H 0.385394 0.506331 0.439773 0.041 Uiso 1 1 calc R U . . .
C16 C 0.4419(8) 0.6831(11) 0.5113(10) 0.025(3) Uani 1 1 d . . . . .
N3 N 0.5915(7) 0.5597(9) 0.3721(9) 0.026(2) Uani 1 1 d . U . . .
C24 C 0.5836(10) 0.8709(15) 0.6006(13) 0.050(6) Uani 1 1 d . . . . .
H24A H 0.556222 0.919992 0.642329 0.075 Uiso 1 1 calc R U . . .
H24B H 0.634081 0.902927 0.581091 0.075 Uiso 1 1 calc R U . . .
H24C H 0.594054 0.802758 0.631720 0.075 Uiso 1 1 calc R U . . .
C33 C 0.8255(9) 0.4577(11) 0.7607(11) 0.031(3) Uani 1 1 d . . . . .
H33 H 0.817419 0.490187 0.818572 0.038 Uiso 1 1 calc R U . . .
C30 C 0.8537(9) 0.3664(11) 0.5923(15) 0.042(5) Uani 1 1 d . . . . .
H30 H 0.863771 0.335723 0.534173 0.050 Uiso 1 1 calc R U . . .
C5 C 0.7290(8) 0.5290(11) 0.3272(11) 0.028(3) Uani 1 1 d . . . . .
C21 C 0.4569(8) 0.7860(10) 0.5447(10) 0.026(3) Uani 1 1 d . . . . .
C28 C 0.7668(9) 0.4650(11) 0.6953(12) 0.034(4) Uani 1 1 d . . . . .
C9 C 0.6455(8) 0.3768(11) 0.3763(11) 0.027(3) Uani 1 1 d . . . . .
C19 C 0.3374(9) 0.7710(11) 0.6369(11) 0.030(3) Uani 1 1 d . . . . .
H19 H 0.300987 0.801451 0.679113 0.036 Uiso 1 1 calc R U . . .
C31 C 0.9116(10) 0.3585(13) 0.6624(13) 0.042(4) Uani 1 1 d . . . . .
H31 H 0.960243 0.321674 0.651914 0.050 Uiso 1 1 calc R U . . .
C1 C 0.5608(7) 0.5878(10) 0.4551(10) 0.022(3) Uani 1 1 d . U . . .
C6 C 0.7912(9) 0.4574(11) 0.3106(13) 0.034(4) Uani 1 1 d . . . . .
H6 H 0.840259 0.482939 0.286854 0.041 Uiso 1 1 calc R U . . .
C26 C 0.3985(8) 0.4263(11) 0.563(2) 0.041(6) Uani 1 1 d . . . . .
H26A H 0.372624 0.427243 0.622954 0.061 Uiso 1 1 calc R U . . .
H26B H 0.455321 0.442509 0.570267 0.061 Uiso 1 1 calc R U . . .
H26C H 0.392399 0.355062 0.535632 0.061 Uiso 1 1 calc R U . . .
C27 C 0.2713(9) 0.4843(13) 0.4902(14) 0.043(4) Uani 1 1 d . . . . .
H27A H 0.265435 0.421132 0.450989 0.064 Uiso 1 1 calc R U . . .
H27B H 0.243676 0.545439 0.462578 0.064 Uiso 1 1 calc R U . . .
H27C H 0.248100 0.469157 0.550169 0.064 Uiso 1 1 calc R U . . .
C8 C 0.7096(9) 0.3105(11) 0.3591(11) 0.029(3) Uani 1 1 d . . . . .
H8 H 0.703641 0.235525 0.368681 0.035 Uiso 1 1 calc R U . . .
C18 C 0.3258(8) 0.6685(11) 0.6029(10) 0.031(4) Uani 1 1 d . . . . .
H18 H 0.281828 0.628092 0.624815 0.038 Uiso 1 1 calc R U . . .
C2 C 0.5348(8) 0.5828(12) 0.2980(11) 0.028(3) Uani 1 1 d . U . . .
H2A H 0.508828 0.516424 0.275863 0.034 Uiso 1 1 calc R U . . .
H2B H 0.561497 0.619033 0.246269 0.034 Uiso 1 1 calc R U . . .
C17 C 0.3750(7) 0.6227(12) 0.5392(11) 0.028(3) Uani 1 1 d . . . . .
C13 C 0.7408(8) 0.6507(11) 0.3108(11) 0.028(3) Uani 1 1 d . . . . .
H13 H 0.688605 0.679792 0.289099 0.034 Uiso 1 1 calc R U . . .
C20 C 0.4037(8) 0.8282(11) 0.6076(10) 0.029(3) Uani 1 1 d . . . . .
H20 H 0.412901 0.898023 0.631301 0.034 Uiso 1 1 calc R U . . .
C23 C 0.5058(11) 0.9561(12) 0.4697(14) 0.044(5) Uani 1 1 d . . . . .
H23A H 0.481142 1.004043 0.514449 0.066 Uiso 1 1 calc R U . . .
H23B H 0.467606 0.940395 0.421002 0.066 Uiso 1 1 calc R U . . .
H23C H 0.552985 0.990940 0.443634 0.066 Uiso 1 1 calc R U . . .
C11 C 0.5280(10) 0.2587(15) 0.3359(15) 0.055(6) Uani 1 1 d . . . . .
H11A H 0.525545 0.297874 0.278048 0.083 Uiso 1 1 calc R U . . .
H11B H 0.473961 0.239108 0.354996 0.083 Uiso 1 1 calc R U . . .
H11C H 0.559880 0.193464 0.327962 0.083 Uiso 1 1 calc R U . . .
C15 C 0.7591(9) 0.7047(12) 0.3992(11) 0.035(4) Uani 1 1 d . . . . .
H15A H 0.808437 0.675048 0.424480 0.052 Uiso 1 1 calc R U . . .
H15B H 0.715244 0.692491 0.442052 0.052 Uiso 1 1 calc R U . . .
H15C H 0.765585 0.781916 0.389024 0.052 Uiso 1 1 calc R U . . .
C12 C 0.5775(11) 0.2666(14) 0.4977(13) 0.047(5) Uani 1 1 d . . . . .
H12A H 0.617135 0.209881 0.488483 0.071 Uiso 1 1 calc R U . . .
H12B H 0.526652 0.234277 0.515875 0.071 Uiso 1 1 calc R U . . .
H12C H 0.595816 0.315418 0.545657 0.071 Uiso 1 1 calc R U . . .
C32 C 0.8971(9) 0.4033(13) 0.7433(13) 0.039(4) Uani 1 1 d . . . . .
H32 H 0.935996 0.398265 0.790111 0.047 Uiso 1 1 calc R U . . .

loop_
_atom_site_aniso_label
_atom_site_aniso_U_11
_atom_site_aniso_U_22
_atom_site_aniso_U_33
_atom_site_aniso_U_23
_atom_site_aniso_U_13
_atom_site_aniso_U_12
Au1 0.0205(2) 0.0265(2) 0.0265(3) -0.0022(4) 0.0005(4) -0.00061(18)
Se1 0.0253(7) 0.0342(7) 0.0294(9) 0.0013(7) 0.0011(7) -0.0022(6)
N2 0.018(5) 0.028(5) 0.025(6) -0.004(5) 0.007(5) -0.003(4)
C29 0.042(8) 0.024(6) 0.031(9) 0.007(6) -0.001(7) -0.003(6)
C7 0.027(7) 0.032(7) 0.041(11) -0.013(7) 0.002(7) 0.005(6)
C14 0.043(8) 0.029(7) 0.037(11) 0.008(7) 0.000(8) -0.008(6)
C22 0.025(7) 0.033(7) 0.049(11) -0.015(7) 0.018(7) -0.004(6)
C3 0.026(6) 0.032(6) 0.018(7) 0.000(5) 0.002(5) -0.002(5)
C4 0.023(7) 0.031(7) 0.027(9) -0.015(6) -0.005(6) 0.004(5)
C10 0.025(8) 0.033(8) 0.056(13) -0.002(8) 0.006(7) -0.002(6)
C25 0.038(9) 0.027(7) 0.037(11) 0.002(7) 0.001(8) -0.010(6)
C16 0.020(6) 0.037(7) 0.019(8) 0.003(6) -0.006(6) 0.001(6)
N3 0.022(5) 0.029(5) 0.027(6) -0.003(5) -0.001(5) 0.000(4)
C24 0.035(8) 0.051(9) 0.066(18) -0.010(9) 0.009(8) -0.017(7)
C33 0.028(7) 0.040(8) 0.026(9) 0.007(6) 0.003(7) 0.005(6)
C30 0.044(8) 0.034(7) 0.048(15) -0.008(8) 0.012(9) 0.008(6)
C5 0.018(6) 0.029(7) 0.037(10) -0.002(6) 0.003(6) 0.006(5)
C21 0.019(6) 0.030(6) 0.028(9) -0.002(5) 0.006(5) 0.000(5)
C28 0.034(8) 0.022(6) 0.044(11) 0.008(6) -0.003(7) -0.007(6)
C9 0.027(7) 0.031(7) 0.023(9) -0.002(6) 0.012(6) 0.002(6)
C19 0.028(8) 0.030(7) 0.031(10) 0.000(6) 0.001(7) 0.001(6)
C31 0.043(9) 0.034(8) 0.048(12) 0.012(8) 0.006(9) 0.020(7)
C1 0.017(5) 0.029(5) 0.019(7) -0.004(5) 0.010(5) -0.003(5)
C6 0.023(7) 0.035(8) 0.044(11) -0.007(7) 0.000(7) -0.002(6)
C26 0.031(7) 0.035(7) 0.056(19) 0.007(9) -0.007(10) -0.007(6)
C27 0.034(8) 0.034(8) 0.061(14) 0.001(8) -0.017(9) -0.001(7)
C8 0.037(8) 0.028(7) 0.023(9) -0.002(6) 0.005(7) 0.002(6)
C18 0.027(7) 0.037(7) 0.030(11) 0.004(6) 0.004(6) -0.010(6)
C2 0.023(6) 0.036(6) 0.025(7) -0.006(5) 0.002(5) 0.003(5)
C17 0.012(6) 0.035(7) 0.037(9) 0.005(6) -0.004(6) -0.001(5)
C13 0.025(7) 0.027(7) 0.033(10) -0.003(6) -0.002(6) 0.001(5)
C20 0.031(8) 0.027(6) 0.028(9) -0.006(6) -0.001(6) -0.002(6)
C23 0.048(10) 0.031(7) 0.054(12) 0.002(8) 0.020(9) -0.007(7)
C11 0.034(9) 0.054(10) 0.078(16) -0.024(11) 0.019(9) -0.008(8)
C15 0.037(8) 0.038(8) 0.029(10) -0.009(7) -0.004(7) -0.001(7)
C12 0.054(11) 0.043(9) 0.046(12) 0.011(8) 0.013(10) -0.007(8)
C32 0.036(8) 0.036(8) 0.046(12) 0.007(8) 0.002(8) 0.004(7)

loop_
_atom_type_symbol
_atom_type_description
_atom_type_scat_dispersion_real
_atom_type_scat_dispersion_imag
_atom_type_scat_source
C C 0.0181 0.0091 'International Tables Vol C Tables 4.2.6.8 and 6.1.1.4'
H H 0.0000 0.0000 'International Tables Vol C Tables 4.2.6.8 and 6.1.1.4'
Au Au -4.4197 7.2980 'International Tables Vol C Tables 4.2.6.8 and 6.1.1.4'
N N 0.0311 0.0180 'International Tables Vol C Tables 4.2.6.8 and 6.1.1.4'
Se Se -0.7943 1.1372 'International Tables Vol C Tables 4.2.6.8 and 6.1.1.4'

loop_
_exptl_crystal_face_index_h
_exptl_crystal_face_index_k
_exptl_crystal_face_index_l
_exptl_crystal_face_perp_dist
-2 1 0 0.0608
1 0 2 0.2238
0 0 -1 0.1667
0 0 1 0.2305
-1 1 0 0.0697
1 -1 0 0.0337
-1 0 0 0.0545
1 0 0 0.0426
0 1 0 0.0696
0 -1 0 0.0271

loop_
_geom_angle_atom_site_label_1
_geom_angle_atom_site_label_2
_geom_angle_atom_site_label_3
_geom_angle
_geom_angle_site_symmetry_1
_geom_angle_site_symmetry_3
_geom_angle_publ_flag
C1 Au1 Se1 178.1(4) . . ?
C28 Se1 Au1 102.5(5) . . ?
C16 N2 C3 120.9(11) . . ?
C1 N2 C3 113.5(11) . . ?
C1 N2 C16 125.1(12) . . ?
C30 C29 H29 119.4 . . ?
C30 C29 C28 121.2(16) . . ?
C28 C29 H29 119.4 . . ?
C6 C7 H7 119.9 . . ?
C8 C7 H7 119.9 . . ?
C8 C7 C6 120.2(14) . . ?
H14A C14 H14B 109.5 . . ?
H14A C14 H14C 109.5 . . ?
H14B C14 H14C 109.5 . . ?
C13 C14 H14A 109.5 . . ?
C13 C14 H14B 109.5 . . ?
C13 C14 H14C 109.5 . . ?
C24 C22 H22 108.2 . . ?
C24 C22 C23 111.9(13) . . ?
C21 C22 H22 108.2 . . ?
C21 C22 C24 109.9(14) . . ?
C21 C22 C23 110.3(12) . . ?
C23 C22 H22 108.2 . . ?
N2 C3 H3A 111.4 . . ?
N2 C3 H3B 111.4 . . ?
N2 C3 C2 101.8(11) . . ?
H3A C3 H3B 109.3 . . ?
C2 C3 H3A 111.4 . . ?
C2 C3 H3B 111.4 . . ?
C5 C4 N3 117.4(12) . . ?
C5 C4 C9 123.6(12) . . ?
C9 C4 N3 119.0(12) . . ?
C9 C10 H10 107.9 . . ?
C9 C10 C12 110.5(14) . . ?
C11 C10 H10 107.9 . . ?
C11 C10 C9 112.0(14) . . ?
C11 C10 C12 110.5(14) . . ?
C12 C10 H10 107.9 . . ?
C26 C25 H25 108.1 . . ?
C27 C25 H25 108.1 . . ?
C27 C25 C26 108.9(12) . . ?
C17 C25 H25 108.1 . . ?
C17 C25 C26 109.9(14) . . ?
C17 C25 C27 113.6(13) . . ?
C21 C16 N2 120.4(12) . . ?
C21 C16 C17 122.1(13) . . ?
C17 C16 N2 117.3(13) . . ?
C4 N3 C2 121.7(12) . . ?
C1 N3 C4 124.1(13) . . ?
C1 N3 C2 111.4(11) . . ?
C22 C24 H24A 109.5 . . ?
C22 C24 H24B 109.5 . . ?
C22 C24 H24C 109.5 . . ?
H24A C24 H24B 109.5 . . ?
H24A C24 H24C 109.5 . . ?
H24B C24 H24C 109.5 . . ?
C28 C33 H33 119.4 . . ?
C28 C33 C32 121.1(16) . . ?
C32 C33 H33 119.4 . . ?
C29 C30 H30 120.2 . . ?
C29 C30 C31 119.6(18) . . ?
C31 C30 H30 120.2 . . ?
C4 C5 C13 122.4(12) . . ?
C6 C5 C4 117.3(13) . . ?
C6 C5 C13 120.3(13) . . ?
C16 C21 C22 122.3(12) . . ?
C20 C21 C22 119.9(12) . . ?
C20 C21 C16 117.8(12) . . ?
C29 C28 Se1 123.7(12) . . ?
C33 C28 Se1 119.1(13) . . ?
C33 C28 C29 117.2(14) . . ?
C4 C9 C10 123.6(12) . . ?
C8 C9 C4 116.1(12) . . ?
C8 C9 C10 120.3(13) . . ?
C18 C19 H19 120.8 . . ?
C18 C19 C20 118.3(14) . . ?
C20 C19 H19 120.8 . . ?
C30 C31 H31 120.3 . . ?
C32 C31 C30 119.5(15) . . ?
C32 C31 H31 120.3 . . ?
N2 C1 Au1 125.4(10) . . ?
N2 C1 N3 107.9(13) . . ?
N3 C1 Au1 126.8(10) . . ?
C7 C6 C5 120.1(14) . . ?
C7 C6 H6 119.9 . . ?
C5 C6 H6 119.9 . . ?
C25 C26 H26A 109.5 . . ?
C25 C26 H26B 109.5 . . ?
C25 C26 H26C 109.5 . . ?
H26A C26 H26B 109.5 . . ?
H26A C26 H26C 109.5 . . ?
H26B C26 H26C 109.5 . . ?
C25 C27 H27A 109.5 . . ?
C25 C27 H27B 109.5 . . ?
C25 C27 H27C 109.5 . . ?
H27A C27 H27B 109.5 . . ?
H27A C27 H27C 109.5 . . ?
H27B C27 H27C 109.5 . . ?
C7 C8 C9 122.6(13) . . ?
C7 C8 H8 118.7 . . ?
C9 C8 H8 118.7 . . ?
C19 C18 H18 118.5 . . ?
C17 C18 C19 123.0(13) . . ?
C17 C18 H18 118.5 . . ?
C3 C2 H2A 111.3 . . ?
C3 C2 H2B 111.3 . . ?
N3 C2 C3 102.3(12) . . ?
N3 C2 H2A 111.3 . . ?
N3 C2 H2B 111.3 . . ?
H2A C2 H2B 109.2 . . ?
C16 C17 C25 121.0(13) . . ?
C18 C17 C25 122.0(12) . . ?
C18 C17 C16 117.0(13) . . ?
C14 C13 C5 113.5(11) . . ?
C14 C13 H13 107.0 . . ?
C5 C13 H13 107.0 . . ?
C15 C13 C14 112.4(12) . . ?
C15 C13 C5 109.4(13) . . ?
C15 C13 H13 107.0 . . ?
C21 C20 C19 121.8(13) . . ?
C21 C20 H20 119.1 . . ?
C19 C20 H20 119.1 . . ?
C22 C23 H23A 109.5 . . ?
C22 C23 H23B 109.5 . . ?
C22 C23 H23C 109.5 . . ?
H23A C23 H23B 109.5 . . ?
H23A C23 H23C 109.5 . . ?
H23B C23 H23C 109.5 . . ?
C10 C11 H11A 109.5 . . ?
C10 C11 H11B 109.5 . . ?
C10 C11 H11C 109.5 . . ?
H11A C11 H11B 109.5 . . ?
H11A C11 H11C 109.5 . . ?
H11B C11 H11C 109.5 . . ?
C13 C15 H15A 109.5 . . ?
C13 C15 H15B 109.5 . . ?
C13 C15 H15C 109.5 . . ?
H15A C15 H15B 109.5 . . ?
H15A C15 H15C 109.5 . . ?
H15B C15 H15C 109.5 . . ?
C10 C12 H12A 109.5 . . ?
C10 C12 H12B 109.5 . . ?
C10 C12 H12C 109.5 . . ?
H12A C12 H12B 109.5 . . ?
H12A C12 H12C 109.5 . . ?
H12B C12 H12C 109.5 . . ?
C33 C32 H32 119.3 . . ?
C31 C32 C33 121.4(17) . . ?
C31 C32 H32 119.3 . . ?

loop_
_geom_bond_atom_site_label_1
_geom_bond_atom_site_label_2
_geom_bond_distance
_geom_bond_site_symmetry_2
_geom_bond_publ_flag
Au1 Se1 2.3986(19) . ?
Au1 C1 2.000(15) . ?
Se1 C28 1.905(16) . ?
N2 C3 1.464(18) . ?
N2 C16 1.450(18) . ?
N2 C1 1.327(17) . ?
C29 H29 0.9500 . ?
C29 C30 1.38(2) . ?
C29 C28 1.42(2) . ?
C7 H7 0.9500 . ?
C7 C6 1.39(2) . ?
C7 C8 1.37(2) . ?
C14 H14A 0.9800 . ?
C14 H14B 0.9800 . ?
C14 H14C 0.9800 . ?
C14 C13 1.51(2) . ?
C22 H22 1.0000 . ?
C22 C24 1.54(2) . ?
C22 C21 1.533(18) . ?
C22 C23 1.54(2) . ?
C3 H3A 0.9900 . ?
C3 H3B 0.9900 . ?
C3 C2 1.523(19) . ?
C4 N3 1.448(17) . ?
C4 C5 1.40(2) . ?
C4 C9 1.40(2) . ?
C10 H10 1.0000 . ?
C10 C9 1.531(19) . ?
C10 C11 1.52(2) . ?
C10 C12 1.54(2) . ?
C25 H25 1.0000 . ?
C25 C26 1.54(3) . ?
C25 C27 1.53(2) . ?
C25 C17 1.52(2) . ?
C16 C21 1.394(18) . ?
C16 C17 1.413(19) . ?
N3 C1 1.366(18) . ?
N3 C2 1.47(2) . ?
C24 H24A 0.9800 . ?
C24 H24B 0.9800 . ?
C24 H24C 0.9800 . ?
C33 H33 0.9500 . ?
C33 C28 1.38(2) . ?
C33 C32 1.40(2) . ?
C30 H30 0.9500 . ?
C30 C31 1.42(3) . ?
C5 C6 1.394(19) . ?
C5 C13 1.547(19) . ?
C21 C20 1.388(19) . ?
C9 C8 1.379(19) . ?
C19 H19 0.9500 . ?
C19 C18 1.384(19) . ?
C19 C20 1.39(2) . ?
C31 H31 0.9500 . ?
C31 C32 1.33(3) . ?
C6 H6 0.9500 . ?
C26 H26A 0.9800 . ?
C26 H26B 0.9800 . ?
C26 H26C 0.9800 . ?
C27 H27A 0.9800 . ?
C27 H27B 0.9800 . ?
C27 H27C 0.9800 . ?
C8 H8 0.9500 . ?
C18 H18 0.9500 . ?
C18 C17 1.37(2) . ?
C2 H2A 0.9900 . ?
C2 H2B 0.9900 . ?
C13 H13 1.0000 . ?
C13 C15 1.49(2) . ?
C20 H20 0.9500 . ?
C23 H23A 0.9800 . ?
C23 H23B 0.9800 . ?
C23 H23C 0.9800 . ?
C11 H11A 0.9800 . ?
C11 H11B 0.9800 . ?
C11 H11C 0.9800 . ?
C15 H15A 0.9800 . ?
C15 H15B 0.9800 . ?
C15 H15C 0.9800 . ?
C12 H12A 0.9800 . ?
C12 H12B 0.9800 . ?
C12 H12C 0.9800 . ?
C32 H32 0.9500 . ?

loop_
_geom_torsion_atom_site_label_1
_geom_torsion_atom_site_label_2
_geom_torsion_atom_site_label_3
_geom_torsion_atom_site_label_4
_geom_torsion
_geom_torsion_site_symmetry_1
_geom_torsion_site_symmetry_2
_geom_torsion_site_symmetry_3
_geom_torsion_site_symmetry_4
_geom_torsion_publ_flag
N2 C3 C2 N3 -16.9(13) . . . . ?
N2 C16 C21 C22 -7(2) . . . . ?
N2 C16 C21 C20 175.7(12) . . . . ?
N2 C16 C17 C25 4(2) . . . . ?
N2 C16 C17 C18 -177.1(13) . . . . ?
C29 C30 C31 C32 -1(2) . . . . ?
C22 C21 C20 C19 -177.9(14) . . . . ?
C3 N2 C16 C21 -87.1(16) . . . . ?
C3 N2 C16 C17 88.4(16) . . . . ?
C3 N2 C1 Au1 172.7(9) . . . . ?
C3 N2 C1 N3 -6.2(15) . . . . ?
C4 N3 C1 Au1 13.7(18) . . . . ?
C4 N3 C1 N2 -167.4(12) . . . . ?
C4 N3 C2 C3 176.8(12) . . . . ?
C4 C5 C6 C7 -2(3) . . . . ?
C4 C5 C13 C14 -152.8(15) . . . . ?
C4 C5 C13 C15 80.7(18) . . . . ?
C4 C9 C8 C7 1(2) . . . . ?
C10 C9 C8 C7 178.9(16) . . . . ?
C16 N2 C3 C2 -172.7(11) . . . . ?
C16 N2 C1 Au1 1.0(18) . . . . ?
C16 N2 C1 N3 -177.9(11) . . . . ?
C16 C21 C20 C19 0(2) . . . . ?
N3 C4 C5 C6 -176.6(14) . . . . ?
N3 C4 C5 C13 4(2) . . . . ?
N3 C4 C9 C10 -1(2) . . . . ?
N3 C4 C9 C8 177.0(14) . . . . ?
C24 C22 C21 C16 -116.5(15) . . . . ?
C24 C22 C21 C20 61.1(18) . . . . ?
C30 C29 C28 Se1 -179.3(11) . . . . ?
C30 C29 C28 C33 2(2) . . . . ?
C30 C31 C32 C33 0(3) . . . . ?
C5 C4 N3 C1 -111.9(16) . . . . ?
C5 C4 N3 C2 88.9(17) . . . . ?
C5 C4 C9 C10 -177.4(15) . . . . ?
C5 C4 C9 C8 1(2) . . . . ?
C21 C16 C17 C25 179.6(13) . . . . ?
C21 C16 C17 C18 -2(2) . . . . ?
C28 C29 C30 C31 0(2) . . . . ?
C28 C33 C32 C31 1(2) . . . . ?
C9 C4 N3 C1 71.5(19) . . . . ?
C9 C4 N3 C2 -87.7(18) . . . . ?
C9 C4 C5 C6 0(2) . . . . ?
C9 C4 C5 C13 -179.2(15) . . . . ?
C19 C18 C17 C25 -178.4(14) . . . . ?
C19 C18 C17 C16 3(2) . . . . ?
C1 N2 C3 C2 15.2(14) . . . . ?
C1 N2 C16 C21 84.0(17) . . . . ?
C1 N2 C16 C17 -100.5(15) . . . . ?
C1 N3 C2 C3 15.1(14) . . . . ?
C6 C7 C8 C9 -3(3) . . . . ?
C6 C5 C13 C14 28(2) . . . . ?
C6 C5 C13 C15 -98.3(18) . . . . ?
C26 C25 C17 C16 91.8(18) . . . . ?
C26 C25 C17 C18 -86.9(18) . . . . ?
C27 C25 C17 C16 -146.0(15) . . . . ?
C27 C25 C17 C18 35(2) . . . . ?
C8 C7 C6 C5 3(3) . . . . ?
C18 C19 C20 C21 1(2) . . . . ?
C2 N3 C1 Au1 174.8(10) . . . . ?
C2 N3 C1 N2 -6.3(15) . . . . ?
C17 C16 C21 C22 178.1(14) . . . . ?
C17 C16 C21 C20 0(2) . . . . ?
C13 C5 C6 C7 177.4(15) . . . . ?
C20 C19 C18 C17 -3(2) . . . . ?
C23 C22 C21 C16 119.6(15) . . . . ?
C23 C22 C21 C20 -62.8(19) . . . . ?
C11 C10 C9 C4 112.7(18) . . . . ?
C11 C10 C9 C8 -65(2) . . . . ?
C12 C10 C9 C4 -123.6(17) . . . . ?
C12 C10 C9 C8 58(2) . . . . ?
C32 C33 C28 Se1 178.6(12) . . . . ?
C32 C33 C28 C29 -2(2) . . . . ?

loop_
_exptl_oxdiff_crystal_face_indexfrac_h
_exptl_oxdiff_crystal_face_indexfrac_k
_exptl_oxdiff_crystal_face_indexfrac_l
_exptl_oxdiff_crystal_face_x
_exptl_oxdiff_crystal_face_y
_exptl_oxdiff_crystal_face_z
-1.9997 1.0005 0.0007 0.0234 -0.1960 -0.1002
1.0002 -0.0004 1.9990 -0.0193 0.1646 -0.1581
-0.0002 0.0002 -0.9996 0.0300 -0.0429 0.0909
0.0002 -0.0002 0.9996 -0.0300 0.0429 -0.0909
-0.9999 1.0004 0.0004 0.0642 -0.1172 -0.0765
0.9999 -1.0004 -0.0004 -0.0642 0.1172 0.0765
-0.9999 0.0001 0.0002 -0.0408 -0.0788 -0.0237
0.9999 -0.0001 -0.0002 0.0408 0.0788 0.0237
-0.0000 1.0003 0.0002 0.1050 -0.0385 -0.0529
0.0000 -1.0003 -0.0002 -0.1050 0.0385 0.0529
